data_4116362
loop_
_publ_author_name
'Renzo Salzmann'
'Michael T. McMahon'
'Nathalie Godbout'
'Lori K. Sanders'
'Mark Wojdelski'
'Eric Oldfield'

_publ_contact_author
; 
Eric Oldfield 
University of Illinois 
Department of Chemistry, Box 11.6 
600 South Mathews Avenue 
Urbana, Illinois  61801 
USA 
;
_publ_contact_author_email eo@chad.scs.uiuc.edu
_publ_contact_author_fax '1  217 244 0997'
_publ_contact_author_phone '1  217 333 3374'
_publ_section_title
;
 Solid-State NMR, Crystallographic and Density Functional Theory
 Investigation of Fe-CO and Fe-CO Analogue Metalloporphyrins and
 Metalloproteins
;
_journal_name_full 'Journal of the American Chemical Society'
_journal_page_first 3818
_journal_page_last 3828
_journal_paper_doi 10.1021/ja9832818
_journal_volume 121
_journal_year 1999
_chemical_formula_moiety 'C42 H52 N6 O Cl2 Ru '
_chemical_formula_sum 'C42 H52 Cl2 N6 O Ru'
_chemical_formula_weight 828.87
_chemical_name_systematic
; 
Ru(OEP)(CO)(1-MeIm)
;
_space_group_IT_number 2
_symmetry_cell_setting triclinic
_symmetry_space_group_name_Hall '-P 1'
_symmetry_space_group_name_H-M 'P -1'
_atom_sites_solution_hydrogens geom
_atom_sites_solution_primary direct
_atom_sites_solution_secondary difmap
_audit_creation_method SHELXL
_audit_update_record
; 
09-10-97(rs/lks) 
;
_cell_angle_alpha 80.6950(10)
_cell_angle_beta 76.9820(10)
_cell_angle_gamma 72.0180(10)
_cell_formula_units_Z 2
_cell_length_a 10.4568(2)
_cell_length_b 12.98060(10)
_cell_length_c 15.9683(2)
_cell_measurement_reflns_used 5798
_cell_measurement_temperature 293(2)
_cell_measurement_theta_max 28
_cell_measurement_theta_min 4
_cell_volume 1998.65(5)
_computing_cell_refinement 'SAINT (Siemens, 1994)'
_computing_data_collection 'SMART (Siemens, 1994)'
_computing_data_reduction 'SAINT (Siemens, 1994)'
_computing_molecular_graphics 'SHELXTL (Siemens, 1994)'
_computing_publication_material 'CIFTAB (Sheldrick, 1993)'
_computing_structure_refinement 'SHELXTL (Siemens, 1994)'
_computing_structure_solution 'SHELXTL (Siemens, 1994)'
_diffrn_ambient_temperature 198(2)
_diffrn_measurement_device 'Siemens Platform'
_diffrn_measurement_method '\w scans'
_diffrn_radiation_monochromator graphite
_diffrn_radiation_source 'normal-focus sealed tube'
_diffrn_radiation_type MoK\a
_diffrn_radiation_wavelength 0.71073
_diffrn_reflns_av_R_equivalents 0.0332
_diffrn_reflns_av_sigmaI/netI 0.0589
_diffrn_reflns_limit_h_max 13
_diffrn_reflns_limit_h_min -13
_diffrn_reflns_limit_k_max 9
_diffrn_reflns_limit_k_min -16
_diffrn_reflns_limit_l_max 20
_diffrn_reflns_limit_l_min -21
_diffrn_reflns_number 13046
_diffrn_reflns_theta_max 28.23
_diffrn_reflns_theta_min 1.32
_diffrn_standards_decay_% 0.6
_diffrn_standards_interval_time 360
_diffrn_standards_number 327
_exptl_absorpt_coefficient_mu 1.133
_exptl_absorpt_correction_T_max 0.6729
_exptl_absorpt_correction_T_min 0.5694
_exptl_absorpt_correction_type empirical
_exptl_crystal_colour red
_exptl_crystal_density_diffrn 1.378
_exptl_crystal_density_meas ?
_exptl_crystal_description prismatic
_exptl_crystal_F_000 1728
_exptl_crystal_size_max 0.10
_exptl_crystal_size_mid 0.12
_exptl_crystal_size_min 0.12
_refine_diff_density_max .638
_refine_diff_density_min -.801
_refine_diff_density_rms .098
_refine_ls_extinction_method none
_refine_ls_goodness_of_fit_all 1.142
_refine_ls_goodness_of_fit_obs 1.096
_refine_ls_matrix_type full
_refine_ls_number_parameters 564
_refine_ls_number_reflns 9019
_refine_ls_number_restraints 6
_refine_ls_restrained_S_all 1.145
_refine_ls_restrained_S_obs 1.097
_refine_ls_R_factor_all 0.0837
_refine_ls_R_factor_obs 0.0593
_refine_ls_shift/esd_max 0.002
_refine_ls_shift/esd_mean 0.000
_refine_ls_structure_factor_coef Fsqd
_refine_ls_weighting_details 'w=1/[\s^2^(Fo^2^)+(0.0366P)^2^+4.9543P] where P=(Fo^2^+2Fc^2^)/3'
_refine_ls_weighting_scheme calc
_refine_ls_wR_factor_all 0.1433
_refine_ls_wR_factor_obs 0.1216
_reflns_number_observed 7172
_reflns_number_total 9023
_reflns_observed_criterion >2sigma(I)
_cod_data_source_file ja9832818_2.cif
_cod_data_source_block h32i_Ru(OEP)(CO)(1-MeIm)
_cod_depositor_comments
;
The following automatic conversions were performed:

'_exptl_crystal_density_meas' value 'not_measured' was changed to '?'
- the value is perceived as not measured.

Automatic conversion script
Id: cif_fix_values 3008 2015-01-20 13:52:24Z robertas 

The following automatic conversions were performed:

'_refine_ls_weighting_scheme' value 'calc
w=1/[\s^2^(Fo^2^)+(0.0366P)^2^+4.9543P] where P=(Fo^2^+2Fc^2^)/3' was
changed to 'calc'. New tag '_refine_ls_weighting_details' was
created. The value of the new tag was set to
'w=1/[\s^2^(Fo^2^)+(0.0366P)^2^+4.9543P] where P=(Fo^2^+2Fc^2^)/3'.

Automatic conversion script
Id: cif_fix_values 3143 2015-03-26 13:38:13Z robertas 
;
_cod_database_code 4116362

loop_
_symmetry_equiv_pos_as_xyz
'x, y, z'
'-x, -y, -z'

loop_
_atom_site_aniso_label
_atom_site_aniso_U_11
_atom_site_aniso_U_22
_atom_site_aniso_U_33
_atom_site_aniso_U_23
_atom_site_aniso_U_13
_atom_site_aniso_U_12
Ru1 0.0274(2) 0.0211(2) 0.0195(2) 0.00224(11) -0.00259(11) -0.00078(12)
N1 0.027(2) 0.024(2) 0.021(2) 0.0026(13) -0.0065(13) -0.0029(14)
N2 0.032(2) 0.022(2) 0.021(2) 0.0016(13) -0.0032(14) -0.0007(14)
N3 0.028(2) 0.022(2) 0.025(2) -0.0029(13) -0.0009(14) 0.0027(14)
N4 0.030(2) 0.026(2) 0.025(2) 0.0036(14) -0.0028(14) -0.0010(14)
N5 0.036(2) 0.027(2) 0.027(2) 0.0000(14) -0.007(2) -0.005(2)
N6 0.043(2) 0.044(2) 0.056(3) 0.002(2) -0.015(2) -0.014(2)
O1 0.047(2) 0.064(2) 0.048(2) -0.012(2) -0.009(2) -0.021(2)
C1 0.026(2) 0.026(2) 0.022(2) 0.001(2) -0.002(2) -0.004(2)
C2 0.023(2) 0.030(2) 0.024(2) -0.003(2) -0.002(2) -0.005(2)
C3 0.026(2) 0.026(2) 0.025(2) -0.003(2) -0.007(2) -0.005(2)
C4 0.028(2) 0.021(2) 0.025(2) -0.0030(15) -0.006(2) -0.004(2)
C5 0.032(2) 0.018(2) 0.027(2) 0.0028(15) -0.009(2) -0.002(2)
C6 0.037(2) 0.020(2) 0.020(2) 0.0033(15) -0.006(2) -0.005(2)
C7 0.047(3) 0.028(2) 0.021(2) 0.006(2) -0.006(2) 0.000(2)
C8 0.069(4) 0.033(3) 0.023(2) 0.010(2) 0.009(2) 0.004(2)
C9 0.050(3) 0.025(2) 0.018(2) 0.003(2) 0.000(2) 0.001(2)
C10 0.048(3) 0.035(2) 0.018(2) 0.000(2) 0.003(2) 0.001(2)
C11 0.033(2) 0.024(2) 0.023(2) -0.004(2) -0.002(2) 0.000(2)
C12 0.036(2) 0.027(2) 0.026(2) -0.007(2) -0.006(2) -0.003(2)
C13 0.028(2) 0.028(2) 0.033(2) -0.008(2) -0.005(2) -0.001(2)
C14 0.029(2) 0.022(2) 0.030(2) -0.003(2) -0.007(2) 0.001(2)
C15 0.034(2) 0.025(2) 0.033(2) 0.005(2) -0.007(2) 0.001(2)
C16 0.037(2) 0.025(2) 0.030(2) 0.007(2) -0.002(2) -0.001(2)
C17 0.044(3) 0.032(2) 0.042(3) 0.017(2) 0.000(2) 0.002(2)
C18 0.051(3) 0.037(3) 0.038(3) 0.015(2) 0.003(2) 0.008(2)
C19 0.037(2) 0.031(2) 0.025(2) 0.012(2) 0.000(2) -0.001(2)
C20 0.034(2) 0.033(2) 0.023(2) 0.006(2) 0.000(2) -0.003(2)
C21 0.030(2) 0.040(3) 0.026(2) -0.002(2) -0.002(2) -0.005(2)
C22 0.053(4) 0.109(6) 0.048(3) -0.005(4) 0.004(3) -0.046(4)
C23 0.035(2) 0.029(2) 0.029(2) -0.003(2) -0.002(2) -0.001(2)
C24 0.044(3) 0.041(3) 0.068(4) 0.006(3) -0.022(3) 0.002(2)
C25 0.055(3) 0.026(2) 0.026(2) 0.007(2) -0.002(2) -0.002(2)
C26 0.063(3) 0.038(3) 0.044(3) 0.005(2) -0.018(3) -0.001(3)
C27A 0.041(7) 0.035(6) 0.020(5) 0.006(4) -0.003(5) -0.011(5)
C28A 0.077(9) 0.075(9) 0.025(7) 0.006(6) -0.008(6) -0.042(8)
C27B 0.040(6) 0.032(5) 0.035(8) 0.004(4) -0.008(5) -0.005(4)
C28B 0.052(7) 0.049(7) 0.050(7) 0.013(5) -0.007(6) -0.014(6)
C29 0.045(3) 0.035(2) 0.027(2) -0.010(2) -0.002(2) 0.000(2)
C30 0.082(5) 0.127(7) 0.037(3) -0.015(4) 0.015(3) -0.067(5)
C31 0.040(3) 0.022(2) 0.038(3) -0.006(2) -0.004(2) 0.003(2)
C32 0.047(3) 0.040(3) 0.081(5) -0.001(3) -0.022(3) 0.004(3)
C33 0.066(4) 0.038(3) 0.046(3) 0.020(3) 0.004(3) 0.009(3)
C34 0.075(5) 0.053(4) 0.071(5) 0.012(4) -0.020(4) 0.011(3)
C35A 0.050(4) 0.032(3) 0.028(3) 0.008(3) -0.004(3) -0.008(3)
C36A 0.079(6) 0.067(5) 0.033(4) 0.002(3) -0.001(4) -0.036(5)
C37 0.033(2) 0.031(2) 0.020(2) 0.000(2) -0.004(2) -0.003(2)
C38 0.042(3) 0.033(2) 0.056(3) -0.006(2) -0.009(2) -0.007(2)
C39 0.058(3) 0.050(3) 0.047(3) -0.012(2) -0.009(3) -0.019(3)
C40 0.044(3) 0.047(3) 0.035(3) -0.012(2) -0.001(2) -0.012(2)
C41 0.038(3) 0.061(4) 0.093(5) 0.006(4) -0.023(3) -0.013(3)
C200 0.049(3) 0.070(4) 0.059(4) -0.008(3) -0.012(3) -0.012(3)
Cl1 0.0525(8) 0.0758(11) 0.0681(10) -0.0149(8) 0.0048(7) -0.0108(8)
Cl2 0.0556(9) 0.114(2) 0.0747(11) -0.0099(10) -0.0102(8) -0.0376(10)

loop_
_atom_site_label
_atom_site_type_symbol
_atom_site_fract_x
_atom_site_fract_y
_atom_site_fract_z
_atom_site_U_iso_or_equiv
_atom_site_thermal_displace_type
_atom_site_occupancy
_atom_site_calc_flag
_atom_site_refinement_flags
_atom_site_disorder_group
Ru1 Ru 0.75983(3) 0.22870(3) 0.73990(2) 0.02490(10) Uani 1 d . .
N1 N 0.9225(3) 0.1249(3) 0.6684(2) 0.0251(7) Uani 1 d . .
N2 N 0.7735(3) 0.1146(3) 0.8458(2) 0.0271(7) Uani 1 d . .
N3 N 0.6070(3) 0.3372(3) 0.8147(2) 0.0278(7) Uani 1 d . .
N4 N 0.7567(3) 0.3474(3) 0.6371(2) 0.0298(8) Uani 1 d . .
N5 N 0.9106(4) 0.2885(3) 0.7782(2) 0.0312(8) Uani 1 d . .
N6 N 1.1093(4) 0.3076(4) 0.7901(3) 0.0473(10) Uani 1 d . .
O1 O 0.5650(4) 0.1376(3) 0.6858(2) 0.0507(9) Uani 1 d . .
C1 C 0.9809(4) 0.1451(3) 0.5835(2) 0.0262(8) Uani 1 d . .
C2 C 1.0915(4) 0.0496(3) 0.5560(3) 0.0266(8) Uani 1 d . .
C3 C 1.0970(4) -0.0271(3) 0.6253(3) 0.0259(8) Uani 1 d . .
C4 C 0.9909(4) 0.0203(3) 0.6961(3) 0.0252(8) Uani 1 d . .
C5 C 0.9628(4) -0.0303(3) 0.7785(3) 0.0271(8) Uani 1 d . .
H5 H 1.0174(4) -0.1011(3) 0.7886(3) 0.042(14) Uiso 1 calc R .
C6 C 0.8627(4) 0.0115(3) 0.8484(2) 0.0269(8) Uani 1 d . .
C7 C 0.8344(5) -0.0457(4) 0.9334(3) 0.0355(10) Uani 1 d . .
C8 C 0.7295(6) 0.0236(4) 0.9811(3) 0.0507(14) Uani 1 d D .
C9 C 0.6908(5) 0.1249(3) 0.9259(3) 0.0352(10) Uani 1 d . .
C10 C 0.5886(5) 0.2189(4) 0.9500(3) 0.0386(11) Uani 1 d . .
H10 H 0.5406(5) 0.2155(4) 1.0065(3) 0.040(13) Uiso 1 calc R .
C11 C 0.5498(4) 0.3172(3) 0.8998(3) 0.0291(9) Uani 1 d . .
C12 C 0.4441(4) 0.4147(3) 0.9287(3) 0.0307(9) Uani 1 d . .
C13 C 0.4415(4) 0.4922(3) 0.8605(3) 0.0307(9) Uani 1 d . .
C14 C 0.5438(4) 0.4439(3) 0.7888(3) 0.0284(9) Uani 1 d . .
C15 C 0.5769(4) 0.4958(3) 0.7068(3) 0.0337(10) Uani 1 d . .
H15 H 0.5276(4) 0.5684(3) 0.6977(3) 0.035(12) Uiso 1 calc R .
C16 C 0.6739(5) 0.4529(3) 0.6370(3) 0.0343(10) Uani 1 d . .
C17 C 0.7033(5) 0.5109(4) 0.5516(3) 0.0462(13) Uani 1 d . .
C18 C 0.8010(5) 0.4379(4) 0.5013(3) 0.0511(14) Uani 1 d D .
C19 C 0.8367(5) 0.3359(4) 0.5564(3) 0.0359(10) Uani 1 d . .
C20 C 0.9394(4) 0.2425(3) 0.5323(3) 0.0332(10) Uani 1 d . .
H20 H 0.9858(4) 0.2454(3) 0.4754(3) 0.050(15) Uiso 1 calc R .
C21 C 1.1834(4) 0.0424(4) 0.4688(3) 0.0338(10) Uani 1 d . .
H21A H 1.1311(4) 0.0852(4) 0.4256(3) 0.074(19) Uiso 1 calc R .
H21B H 1.2142(4) -0.0327(4) 0.4556(3) 0.056(16) Uiso 1 calc R .
C22 C 1.3065(6) 0.0819(7) 0.4629(4) 0.067(2) Uani 1 d . .
H22A H 1.3633(21) 0.0719(30) 0.4068(10) 0.070(19) Uiso 1 calc R .
H22B H 1.3576(23) 0.0412(23) 0.5063(17) 0.090(24) Uiso 1 calc R .
H22C H 1.2771(6) 0.1577(10) 0.4716(25) 0.084(24) Uiso 1 calc R .
C23 C 1.1942(4) -0.1401(3) 0.6306(3) 0.0329(9) Uani 1 d . .
H23A H 1.2255(4) -0.1638(3) 0.5731(3) 0.052(15) Uiso 1 calc R .
H23B H 1.1451(4) -0.1893(3) 0.6656(3) 0.031(12) Uiso 1 calc R .
C24 C 1.3173(5) -0.1484(4) 0.6685(4) 0.0533(14) Uani 1 d . .
H24A H 1.3744(18) -0.2222(7) 0.6703(20) 0.049(15) Uiso 1 calc R .
H24B H 1.2875(5) -0.1265(26) 0.7261(9) 0.101(27) Uiso 1 calc R .
H24C H 1.3682(20) -0.1016(21) 0.6334(13) 0.047(15) Uiso 1 calc R .
C25 C 0.9144(5) -0.1597(3) 0.9619(3) 0.0398(11) Uani 1 d . .
H25A H 0.9338(5) -0.2051(3) 0.9153(3) 0.028(11) Uiso 1 calc R .
H25B H 0.8583(5) -0.1893(3) 1.0109(3) 0.048(14) Uiso 1 calc R .
C26 C 1.0483(6) -0.1650(4) 0.9867(3) 0.0515(14) Uani 1 d . .
H26A H 1.0930(16) -0.2389(5) 1.0054(19) 0.052(15) Uiso 1 calc R .
H26B H 1.0301(6) -0.1203(19) 1.0328(13) 0.044(14) Uiso 1 calc R .
H26C H 1.1063(13) -0.1391(23) 0.9377(6) 0.049(15) Uiso 1 calc R .
C27A C 0.6359(12) -0.0093(9) 1.0661(6) 0.033(3) Uani 0.49(2) d PD 1
H27A H 0.5426(12) 0.0370(9) 1.0692(6) 0.031(25) Uiso 0.49(2) calc PR 1
H27B H 0.6358(12) -0.0843(9) 1.0681(6) 0.077(43) Uiso 0.49(2) calc PR 1
C28A C 0.6955(14) 0.0052(11) 1.1401(7) 0.056(4) Uani 0.49(2) d PD 1
H28A H 0.6429(51) -0.0161(63) 1.1940(7) 0.106(54) Uiso 0.49(2) calc PR 1
H28B H 0.6927(74) 0.0801(15) 1.1381(30) 0.083(47) Uiso 0.49(2) calc PR 1
H28C H 0.7886(29) -0.0394(48) 1.1351(29) 0.053(35) Uiso 0.49(2) calc PR 1
C27B C 0.6900(11) 0.0141(9) 1.0810(7) 0.037(3) Uani 0.51(2) d PD 2
H27C H 0.7632(11) -0.0378(9) 1.1066(7) 0.070(43) Uiso 0.51(2) calc PR 2
H27D H 0.6711(11) 0.0841(9) 1.1024(7) 0.033(25) Uiso 0.51(2) calc PR 2
C28B C 0.5625(12) -0.0249(9) 1.1022(8) 0.053(4) Uani 0.51(2) d PD 2
H28D H 0.5316(38) -0.0314(49) 1.1636(8) 0.078(41) Uiso 0.51(2) calc PR 2
H28E H 0.5834(20) -0.0945(25) 1.0810(36) 0.037(27) Uiso 0.51(2) calc PR 2
H28F H 0.4919(24) 0.0265(27) 1.0752(34) 0.048(30) Uiso 0.51(2) calc PR 2
C29 C 0.3570(5) 0.4240(4) 1.0172(3) 0.0381(11) Uani 1 d . .
H29A H 0.4116(5) 0.3812(4) 1.0592(3) 0.054(16) Uiso 1 calc R .
H29B H 0.3292(5) 0.4993(4) 1.0295(3) 0.052(15) Uiso 1 calc R .
C30 C 0.2323(7) 0.3870(7) 1.0281(4) 0.077(2) Uani 1 d . .
H30A H 0.1749(19) 0.4316(20) 0.9890(17) 0.049(16) Uiso 1 calc R .
H30B H 0.1831(22) 0.3930(30) 1.0864(8) 0.063(17) Uiso 1 calc R .
H30C H 0.2587(7) 0.3125(11) 1.0158(24) 0.129(36) Uiso 1 calc R .
C31 C 0.3505(5) 0.6077(3) 0.8568(3) 0.0366(10) Uani 1 d . .
H31A H 0.4014(5) 0.6542(3) 0.8197(3) 0.055(16) Uiso 1 calc R .
H31B H 0.3258(5) 0.6316(3) 0.9143(3) 0.075(20) Uiso 1 calc R .
C32 C 0.2206(6) 0.6213(5) 0.8236(4) 0.059(2) Uani 1 d . .
H32A H 0.1688(19) 0.6966(6) 0.8209(22) 0.068(18) Uiso 1 calc R .
H32B H 0.1669(18) 0.5788(24) 0.8619(13) 0.069(20) Uiso 1 calc R .
H32C H 0.2441(6) 0.5971(28) 0.7669(10) 0.071(20) Uiso 1 calc R .
C33 C 0.6371(6) 0.6299(4) 0.5266(4) 0.061(2) Uani 1 d . .
H33A H 0.6213(6) 0.6703(4) 0.5758(4) 0.047(15) Uiso 1 calc R .
H33B H 0.6998(6) 0.6573(4) 0.4805(4) 0.052(15) Uiso 1 calc R .
C34 C 0.5037(7) 0.6506(5) 0.4974(5) 0.075(2) Uani 1 d . .
H34A H 0.4682(24) 0.7270(7) 0.4811(28) 0.101(25) Uiso 1 calc R .
H34B H 0.4394(16) 0.6271(34) 0.5436(11) 0.087(24) Uiso 1 calc R .
H34C H 0.5183(11) 0.6109(30) 0.4486(19) 0.113(31) Uiso 1 calc R .
C35A C 0.8567(7) 0.4521(5) 0.4036(4) 0.039(2) Uani 0.772(13) d PD 1
H35A H 0.8740(7) 0.3846(5) 0.3786(4) 0.023(14) Uiso 0.772(13) calc PR 1
H35B H 0.7904(7) 0.5084(5) 0.3753(4) 0.030(16) Uiso 0.772(13) calc PR 1
C36A C 0.9889(9) 0.4834(7) 0.3908(4) 0.058(3) Uani 0.772(13) d PD 1
H36A H 1.0535(19) 0.4274(19) 0.4194(26) 0.059(23) Uiso 0.772(13) calc PR 1
H36B H 0.9705(12) 0.5508(20) 0.4148(28) 0.067(25) Uiso 0.772(13) calc PR 1
H36C H 1.0260(27) 0.4916(39) 0.3302(5) 0.091(30) Uiso 0.772(13) calc PR 1
C35B C 0.8972(20) 0.4773(16) 0.4242(12) 0.028(5) Uiso 0.228(13) d PD 2
C36B C 0.8338(24) 0.4576(20) 0.3514(13) 0.048(7) Uiso 0.228(13) d PD 2
C37 C 0.6381(4) 0.1752(3) 0.7068(3) 0.0300(9) Uani 1 d . .
C38 C 1.0466(5) 0.2510(4) 0.7576(3) 0.0444(12) Uani 1 d . .
H38 H 1.0924(5) 0.1929(4) 0.7248(3) 0.061(17) Uiso 1 calc R .
C39 C 1.0074(6) 0.3872(5) 0.8333(3) 0.0506(13) Uani 1 d . .
H39 H 1.0184(6) 0.4392(5) 0.8628(3) 0.093(24) Uiso 1 calc R .
C40 C 0.8883(5) 0.3744(4) 0.8241(3) 0.0423(11) Uani 1 d . .
H40 H 0.8022(5) 0.4184(4) 0.8461(3) 0.054(16) Uiso 1 calc R .
C41 C 1.2581(6) 0.2893(5) 0.7782(5) 0.064(2) Uani 1 d . .
H41A H 1.2854(11) 0.2718(49) 0.8335(6) 0.180(46) Uiso 1 calc R .
H41B H 1.2812(9) 0.3539(17) 0.7499(36) 0.112(28) Uiso 1 calc R .
H41C H 1.3046(6) 0.2300(33) 0.7434(33) 0.174(46) Uiso 1 calc R .
C200 C 0.2672(6) 0.1683(5) 0.2278(4) 0.060(2) Uani 1 d . .
H20A H 0.2748(6) 0.1014(5) 0.2660(4) 0.132(33) Uiso 1 calc R .
H20B H 0.2648(6) 0.1523(5) 0.1709(4) 0.072(20) Uiso 1 calc R .
Cl1 Cl 0.1138(2) 0.26489(14) 0.26570(11) 0.0689(4) Uani 1 d . .
Cl2 Cl 0.4093(2) 0.2118(2) 0.22144(12) 0.0787(5) Uani 1 d . .

loop_
_atom_type_symbol
_atom_type_description
_atom_type_scat_dispersion_real
_atom_type_scat_dispersion_imag
_atom_type_scat_source
C C .0033 .0016 'International Tables Vol C Tables 4.2.6.8 and 6.1.1.4'
H H .0000 .0000 'International Tables Vol C Tables 4.2.6.8 and 6.1.1.4'
N N .0061 .0033 'International Tables Vol C Tables 4.2.6.8 and 6.1.1.4'
O O .0106 .0060 'International Tables Vol C Tables 4.2.6.8 and 6.1.1.4'
Cl Cl .1484 .1585 'International Tables Vol C Tables 4.2.6.8 and 6.1.1.4'
Ru Ru -1.2594 .8363 'International Tables Vol C Tables 4.2.6.8 and 6.1.1.4'

loop_
_geom_angle_atom_site_label_1
_geom_angle_atom_site_label_2
_geom_angle_atom_site_label_3
_geom_angle
C37 Ru1 N1 91.4(2)
C37 Ru1 N4 93.5(2)
N1 Ru1 N4 89.75(13)
C37 Ru1 N2 90.9(2)
N1 Ru1 N2 90.17(12)
N4 Ru1 N2 175.55(15)
C37 Ru1 N3 92.9(2)
N1 Ru1 N3 175.66(14)
N4 Ru1 N3 90.11(13)
N2 Ru1 N3 89.64(13)
C37 Ru1 N5 178.3(2)
N1 Ru1 N5 86.94(13)
N4 Ru1 N5 86.95(13)
N2 Ru1 N5 88.60(13)
N3 Ru1 N5 88.72(14)
C1 N1 C4 107.1(3)
C1 N1 Ru1 126.7(3)
C4 N1 Ru1 126.2(3)
C9 N2 C6 107.0(3)
C9 N2 Ru1 126.5(3)
C6 N2 Ru1 126.4(3)
C11 N3 C14 107.0(3)
C11 N3 Ru1 126.6(3)
C14 N3 Ru1 126.4(3)
C19 N4 C16 107.5(3)
C19 N4 Ru1 126.4(3)
C16 N4 Ru1 126.1(3)
C38 N5 C40 104.5(4)
C38 N5 Ru1 126.9(3)
C40 N5 Ru1 128.5(3)
C38 N6 C39 106.6(4)
C38 N6 C41 125.9(5)
C39 N6 C41 127.4(5)
N1 C1 C20 124.5(4)
N1 C1 C2 109.7(3)
C20 C1 C2 125.8(4)
C3 C2 C1 106.6(3)
C3 C2 C21 128.0(4)
C1 C2 C21 125.3(4)
C2 C3 C4 107.4(3)
C2 C3 C23 127.6(4)
C4 C3 C23 125.0(4)
N1 C4 C5 124.8(4)
N1 C4 C3 109.2(3)
C5 C4 C3 126.0(4)
C4 C5 C6 128.2(4)
N2 C6 C5 124.2(3)
N2 C6 C7 109.5(3)
C5 C6 C7 126.3(4)
C8 C7 C6 107.1(4)
C8 C7 C25 127.8(4)
C6 C7 C25 124.9(4)
C7 C8 C9 107.1(4)
C7 C8 C27B 126.1(5)
C9 C8 C27B 123.9(5)
C7 C8 C27A 125.8(5)
C9 C8 C27A 124.2(5)
N2 C9 C10 124.7(4)
N2 C9 C8 109.2(4)
C10 C9 C8 126.1(4)
C11 C10 C9 127.8(4)
N3 C11 C10 124.6(4)
N3 C11 C12 109.6(3)
C10 C11 C12 125.8(4)
C13 C12 C11 106.6(4)
C13 C12 C29 128.1(4)
C11 C12 C29 125.3(4)
C12 C13 C14 107.5(4)
C12 C13 C31 127.7(4)
C14 C13 C31 124.8(4)
N3 C14 C15 124.2(4)
N3 C14 C13 109.2(3)
C15 C14 C13 126.5(4)
C16 C15 C14 128.3(4)
N4 C16 C15 124.9(4)
N4 C16 C17 109.1(4)
C15 C16 C17 126.0(4)
C18 C17 C16 107.0(4)
C18 C17 C33 127.9(4)
C16 C17 C33 125.1(4)
C17 C18 C19 106.8(4)
C17 C18 C35B 120.3(9)
C19 C18 C35B 125.7(8)
C17 C18 C35A 128.6(4)
C19 C18 C35A 124.4(5)
N4 C19 C20 124.9(4)
N4 C19 C18 109.6(4)
C20 C19 C18 125.5(4)
C19 C20 C1 127.6(4)
C2 C21 C22 113.5(4)
C3 C23 C24 113.8(4)
C7 C25 C26 113.5(4)
C28A C27A C8 106.3(9)
C28B C27B C8 105.3(9)
C30 C29 C12 113.9(4)
C13 C31 C32 113.5(4)
C34 C33 C17 113.6(5)
C36A C35A C18 108.1(6)
C18 C35B C36B 97.9(13)
O1 C37 Ru1 177.3(4)
N5 C38 N6 111.7(5)
C40 C39 N6 105.9(5)
C39 C40 N5 111.2(5)
Cl2 C200 Cl1 112.7(4)

loop_
_geom_bond_atom_site_label_1
_geom_bond_atom_site_label_2
_geom_bond_distance
Ru1 C37 1.829(5)
Ru1 N1 2.054(3)
Ru1 N4 2.060(3)
Ru1 N2 2.060(3)
Ru1 N3 2.063(3)
Ru1 N5 2.192(4)
N1 C1 1.375(5)
N1 C4 1.378(5)
N2 C9 1.373(5)
N2 C6 1.375(5)
N3 C11 1.374(5)
N3 C14 1.378(5)
N4 C19 1.371(5)
N4 C16 1.376(5)
N5 C38 1.334(6)
N5 C40 1.363(6)
N6 C38 1.347(6)
N6 C39 1.377(7)
N6 C41 1.472(7)
O1 C37 1.156(5)
C1 C20 1.394(5)
C1 C2 1.459(5)
C2 C3 1.362(5)
C2 C21 1.501(5)
C3 C4 1.458(5)
C3 C23 1.507(5)
C4 C5 1.384(5)
C5 C6 1.399(6)
C6 C7 1.452(5)
C7 C8 1.352(6)
C7 C25 1.512(6)
C8 C9 1.459(6)
C8 C27B 1.550(11)
C8 C27A 1.567(11)
C9 C10 1.393(6)
C10 C11 1.390(6)
C11 C12 1.461(5)
C12 C13 1.357(6)
C12 C29 1.500(6)
C13 C14 1.454(6)
C13 C31 1.507(6)
C14 C15 1.393(6)
C15 C16 1.387(6)
C16 C17 1.465(6)
C17 C18 1.365(7)
C17 C33 1.513(6)
C18 C19 1.461(6)
C18 C35B 1.53(2)
C18 C35A 1.541(7)
C19 C20 1.390(6)
C21 C22 1.505(7)
C23 C24 1.510(7)
C25 C26 1.518(7)
C27A C28A 1.515(13)
C27B C28B 1.518(14)
C29 C30 1.489(7)
C31 C32 1.517(7)
C33 C34 1.502(9)
C35A C36A 1.519(10)
C35B C36B 1.55(2)
C39 C40 1.348(7)
C200 Cl2 1.723(6)
C200 Cl1 1.755(6)

loop_
_geom_torsion_atom_site_label_1
_geom_torsion_atom_site_label_2
_geom_torsion_atom_site_label_3
_geom_torsion_atom_site_label_4
_geom_torsion
C37 Ru1 N1 C1 89.9(4)
N4 Ru1 N1 C1 -3.7(3)
N2 Ru1 N1 C1 -179.2(3)
N3 Ru1 N1 C1 -91.7(17)
N5 Ru1 N1 C1 -90.6(3)
C37 Ru1 N1 C4 -88.0(3)
N4 Ru1 N1 C4 178.4(3)
N2 Ru1 N1 C4 2.9(3)
N3 Ru1 N1 C4 90.4(17)
N5 Ru1 N1 C4 91.5(3)
C37 Ru1 N2 C9 -88.0(4)
N1 Ru1 N2 C9 -179.5(4)
N4 Ru1 N2 C9 91.5(18)
N3 Ru1 N2 C9 4.9(4)
N5 Ru1 N2 C9 93.6(4)
C37 Ru1 N2 C6 88.5(4)
N1 Ru1 N2 C6 -3.0(4)
N4 Ru1 N2 C6 -92.0(18)
N3 Ru1 N2 C6 -178.6(4)
N5 Ru1 N2 C6 -89.9(4)
C37 Ru1 N3 C11 87.7(4)
N1 Ru1 N3 C11 -90.7(17)
N4 Ru1 N3 C11 -178.8(4)
N2 Ru1 N3 C11 -3.2(4)
N5 Ru1 N3 C11 -91.8(4)
C37 Ru1 N3 C14 -92.9(4)
N1 Ru1 N3 C14 88.7(17)
N4 Ru1 N3 C14 0.6(4)
N2 Ru1 N3 C14 176.2(4)
N5 Ru1 N3 C14 87.5(4)
C37 Ru1 N4 C19 -86.7(4)
N1 Ru1 N4 C19 4.8(4)
N2 Ru1 N4 C19 93.8(18)
N3 Ru1 N4 C19 -179.6(4)
N5 Ru1 N4 C19 91.7(4)
C37 Ru1 N4 C16 93.5(4)
N1 Ru1 N4 C16 -175.1(4)
N2 Ru1 N4 C16 -86.1(18)
N3 Ru1 N4 C16 0.5(4)
N5 Ru1 N4 C16 -88.2(4)
C37 Ru1 N5 C38 13.0(53)
N1 Ru1 N5 C38 -3.7(4)
N4 Ru1 N5 C38 -93.6(4)
N2 Ru1 N5 C38 86.6(4)
N3 Ru1 N5 C38 176.2(4)
C37 Ru1 N5 C40 -170.6(50)
N1 Ru1 N5 C40 172.7(4)
N4 Ru1 N5 C40 82.8(4)
N2 Ru1 N5 C40 -97.0(4)
N3 Ru1 N5 C40 -7.4(4)
C4 N1 C1 C20 179.7(4)
Ru1 N1 C1 C20 1.5(6)
C4 N1 C1 C2 -0.2(5)
Ru1 N1 C1 C2 -178.4(3)
N1 C1 C2 C3 0.3(5)
C20 C1 C2 C3 -179.6(4)
N1 C1 C2 C21 -177.0(4)
C20 C1 C2 C21 3.1(7)
C1 C2 C3 C4 -0.3(5)
C21 C2 C3 C4 176.9(4)
C1 C2 C3 C23 -179.6(4)
C21 C2 C3 C23 -2.3(7)
C1 N1 C4 C5 179.6(4)
Ru1 N1 C4 C5 -2.2(6)
C1 N1 C4 C3 0.0(4)
Ru1 N1 C4 C3 178.2(3)
C2 C3 C4 N1 0.2(5)
C23 C3 C4 N1 179.5(4)
C2 C3 C4 C5 -179.4(4)
C23 C3 C4 C5 -0.1(7)
N1 C4 C5 C6 0.4(7)
C3 C4 C5 C6 179.9(4)
C9 N2 C6 C5 179.4(4)
Ru1 N2 C6 C5 2.4(6)
C9 N2 C6 C7 0.5(5)
Ru1 N2 C6 C7 -176.5(3)
C4 C5 C6 N2 -0.5(7)
C4 C5 C6 C7 178.2(4)
N2 C6 C7 C8 -0.5(6)
C5 C6 C7 C8 -179.4(5)
N2 C6 C7 C25 -177.8(4)
C5 C6 C7 C25 3.3(8)
C6 C7 C8 C9 0.3(6)
C25 C7 C8 C9 177.5(5)
C6 C7 C8 C27B -160.9(7)
C25 C7 C8 C27B 16.2(11)
C6 C7 C8 C27A 161.6(7)
C25 C7 C8 C27A -21.3(11)
C6 N2 C9 C10 178.4(5)
Ru1 N2 C9 C10 -4.6(7)
C6 N2 C9 C8 -0.3(5)
Ru1 N2 C9 C8 176.7(3)
C7 C8 C9 N2 0.0(6)
C27B C8 C9 N2 161.8(7)
C27A C8 C9 N2 -161.6(7)
C7 C8 C9 C10 -178.7(5)
C27B C8 C9 C10 -16.9(10)
C27A C8 C9 C10 19.7(10)
N2 C9 C10 C11 0.8(9)
C8 C9 C10 C11 179.3(5)
C14 N3 C11 C10 -178.4(4)
Ru1 N3 C11 C10 1.1(7)
C14 N3 C11 C12 1.1(5)
Ru1 N3 C11 C12 -179.5(3)
C9 C10 C11 N3 1.1(8)
C9 C10 C11 C12 -178.3(5)
N3 C11 C12 C13 -1.0(5)
C10 C11 C12 C13 178.5(5)
N3 C11 C12 C29 178.8(4)
C10 C11 C12 C29 -1.7(8)
C11 C12 C13 C14 0.4(5)
C29 C12 C13 C14 -179.3(4)
C11 C12 C13 C31 -179.9(4)
C29 C12 C13 C31 0.4(8)
C11 N3 C14 C15 178.1(4)
Ru1 N3 C14 C15 -1.4(6)
C11 N3 C14 C13 -0.8(5)
Ru1 N3 C14 C13 179.7(3)
C12 C13 C14 N3 0.2(5)
C31 C13 C14 N3 -179.5(4)
C12 C13 C14 C15 -178.7(4)
C31 C13 C14 C15 1.6(7)
N3 C14 C15 C16 1.0(8)
C13 C14 C15 C16 179.7(5)
C19 N4 C16 C15 179.1(5)
Ru1 N4 C16 C15 -1.1(7)
C19 N4 C16 C17 0.1(5)
Ru1 N4 C16 C17 180.0(3)
C14 C15 C16 N4 0.3(8)
C14 C15 C16 C17 179.2(5)
N4 C16 C17 C18 1.6(6)
C15 C16 C17 C18 -177.4(5)
N4 C16 C17 C33 -177.7(5)
C15 C16 C17 C33 3.4(9)
C16 C17 C18 C19 -2.4(6)
C33 C17 C18 C19 176.8(6)
C16 C17 C18 C35B -154.3(9)
C33 C17 C18 C35B 24.9(12)
C16 C17 C18 C35A 172.2(6)
C33 C17 C18 C35A -8.6(11)
C16 N4 C19 C20 176.1(5)
Ru1 N4 C19 C20 -3.8(7)
C16 N4 C19 C18 -1.6(6)
Ru1 N4 C19 C18 178.5(3)
C17 C18 C19 N4 2.6(6)
C35B C18 C19 N4 152.5(10)
C35A C18 C19 N4 -172.3(5)
C17 C18 C19 C20 -175.1(5)
C35B C18 C19 C20 -25.2(13)
C35A C18 C19 C20 10.0(9)
N4 C19 C20 C1 -0.3(8)
C18 C19 C20 C1 177.1(5)
N1 C1 C20 C19 1.5(8)
C2 C1 C20 C19 -178.7(5)
C3 C2 C21 C22 -89.9(6)
C1 C2 C21 C22 86.8(6)
C2 C3 C23 C24 96.1(5)
C4 C3 C23 C24 -83.0(5)
C8 C7 C25 C26 -97.3(7)
C6 C7 C25 C26 79.4(6)
C7 C8 C27A C28A 96.1(10)
C9 C8 C27A C28A -105.7(9)
C27B C8 C27A C28A -5.9(10)
C7 C8 C27B C28B -105.2(9)
C9 C8 C27B C28B 96.4(9)
C27A C8 C27B C28B -4.7(9)
C13 C12 C29 C30 94.0(7)
C11 C12 C29 C30 -85.7(6)
C12 C13 C31 C32 -93.4(6)
C14 C13 C31 C32 86.2(6)
C18 C17 C33 C34 94.9(8)
C16 C17 C33 C34 -86.0(7)
C17 C18 C35A C36A 97.2(8)
C19 C18 C35A C36A -89.1(7)
C35B C18 C35A C36A 13.7(16)
C17 C18 C35B C36B -107.0(14)
C19 C18 C35B C36B 106.8(14)
C35A C18 C35B C36B 8.9(12)
N1 Ru1 C37 O1 31.4(79)
N4 Ru1 C37 O1 121.3(79)
N2 Ru1 C37 O1 -58.8(79)
N3 Ru1 C37 O1 -148.5(79)
N5 Ru1 C37 O1 14.8(120)
C40 N5 C38 N6 1.5(5)
Ru1 N5 C38 N6 178.6(3)
C39 N6 C38 N5 -0.8(6)
C41 N6 C38 N5 -178.7(5)
C38 N6 C39 C40 -0.2(6)
C41 N6 C39 C40 177.6(5)
N6 C39 C40 N5 1.2(6)
C38 N5 C40 C39 -1.7(5)
Ru1 N5 C40 C39 -178.7(3)
